data_8105594
loop_
_publ_author_name
'Fanfan, Shen'
'Shaomin, Xue'
'Jianlong, Wang'

_publ_section_title
;
 The crystal structure of 1,2-dimethyl-3,4-dinitrobenzene, C8H8N2O4
;
_journal_issue 2
_journal_name_full 'Zeitschrift f\"ur Kristallographie - New Crystal Structures'
_journal_page_first 215
_journal_page_last 216
_journal_paper_doi 10.1515/ncrs-2018-0248
_journal_volume 234
_journal_year 2019
_chemical_formula_moiety 'C8 H8 N2 O4'
_chemical_formula_sum 'C8 H8 N2 O4'
_chemical_formula_weight 196.16
_chemical_name_systematic
;
1,2-dimethyl-3,4-dinitrobenzene
;
_space_group_crystal_system monoclinic
_space_group_IT_number 14
_space_group_name_Hall '-P 2ybc'
_space_group_name_H-M_alt 'P 1 21/c 1'
_atom_sites_solution_hydrogens geom
_audit_creation_method SHELXL-2014/7
_cell_angle_alpha 90
_cell_angle_beta 99.124(3)
_cell_angle_gamma 90
_cell_formula_units_Z 8
_cell_length_a 7.8936(7)
_cell_length_b 14.4210(13)
_cell_length_c 16.0109(15)
_cell_measurement_reflns_used 1935
_cell_measurement_temperature 173(2)
_cell_measurement_theta_max 23.52
_cell_measurement_theta_min 3.11
_cell_volume 1799.5(3)
_computing_cell_refinement 'Bruker SMART[5]'
_computing_data_collection 'Bruker SMART[5]'
_computing_data_reduction 'Bruker SAINT[6]'
_computing_molecular_graphics 'Bruker SHELXTL[7]'
_computing_publication_material 'Bruker SHELXTL[7]'
_computing_structure_refinement 'Bruker SHELXTL[7]'
_computing_structure_solution 'Bruker SHELXTL[7]'
_diffrn_ambient_temperature 173(2)
_diffrn_detector_type 'CCD area detector'
_diffrn_measured_fraction_theta_full 0.991
_diffrn_measured_fraction_theta_max 0.988
_diffrn_measurement_device_type 'PHOTON 100 CMOS detector[4]'
_diffrn_measurement_method 'omega scans'
_diffrn_radiation_monochromator graphite
_diffrn_radiation_probe x-ray
_diffrn_radiation_type MoK\a
_diffrn_radiation_wavelength 0.71073
_diffrn_reflns_av_R_equivalents 0.1020
_diffrn_reflns_av_unetI/netI 0.0792
_diffrn_reflns_Laue_measured_fraction_full 0.991
_diffrn_reflns_Laue_measured_fraction_max 0.988
_diffrn_reflns_limit_h_max 9
_diffrn_reflns_limit_h_min -9
_diffrn_reflns_limit_k_max 17
_diffrn_reflns_limit_k_min -17
_diffrn_reflns_limit_l_max 19
_diffrn_reflns_limit_l_min -18
_diffrn_reflns_number 13096
_diffrn_reflns_point_group_measured_fraction_full 0.991
_diffrn_reflns_point_group_measured_fraction_max 0.988
_diffrn_reflns_theta_full 25.242
_diffrn_reflns_theta_max 25.419
_diffrn_reflns_theta_min 2.971
_diffrn_source 'fine-focus sealed tube'
_exptl_absorpt_coefficient_mu 0.118
_exptl_absorpt_correction_T_max 0.7452
_exptl_absorpt_correction_T_min 0.6835
_exptl_absorpt_correction_type multi-scan
_exptl_absorpt_process_details
;SADABS (Bruker, 2014) 
(Sheldrick, G. M. SADABS, version 2014/4. Bruker AXC Inc., Madison, WI, 2014)
;
_exptl_crystal_density_diffrn 1.448
_exptl_crystal_description column
_exptl_crystal_F_000 816
_exptl_crystal_size_max 0.300
_exptl_crystal_size_mid 0.150
_exptl_crystal_size_min 0.110
_refine_diff_density_max 0.264
_refine_diff_density_min -0.339
_refine_diff_density_rms 0.050
_refine_ls_abs_structure_details ' '
_refine_ls_extinction_coef .
_refine_ls_extinction_method none
_refine_ls_goodness_of_fit_ref 1.037
_refine_ls_hydrogen_treatment constr
_refine_ls_matrix_type full
_refine_ls_number_parameters 285
_refine_ls_number_reflns 3282
_refine_ls_number_restraints 87
_refine_ls_restrained_S_all 1.030
_refine_ls_R_factor_all 0.1353
_refine_ls_R_factor_gt 0.0590
_refine_ls_shift/su_max 0.001
_refine_ls_shift/su_mean 0.000
_refine_ls_structure_factor_coef Fsqd
_refine_ls_weighting_details 'w=1/[\s^2^(Fo^2^)+(0.0261P)^2^+1.6439P] where P=(Fo^2^+2Fc^2^)/3'
_refine_ls_weighting_scheme calc
_refine_ls_wR_factor_gt 0.1034
_refine_ls_wR_factor_ref 0.1293
_reflns_Friedel_coverage 0.000
_reflns_Friedel_fraction_full .
_reflns_Friedel_fraction_max .
_reflns_number_gt 1811
_reflns_number_total 3282
_reflns_threshold_expression 'I > 2\s(I)'
_cod_data_source_file suppl_ncrs-2018-0248_suppl.cif
_cod_data_source_block 1
_cod_original_sg_symbol_H-M 'P 21/c'
_cod_database_code 8105594
_shelx_space_group_comment
;
The symmetry employed for this shelxl refinement is uniquely defined
by the following loop, which should always be used as a source of
symmetry information in preference to the above space-group names.
They are only intended as comments.
;
_shelx_estimated_absorpt_t_min 0.965
_shelx_estimated_absorpt_t_max 0.987

loop_
_space_group_symop_operation_xyz
'x, y, z'
'-x, y+1/2, -z+1/2'
'-x, -y, -z'
'x, -y-1/2, z-1/2'

loop_
_atom_site_label
_atom_site_type_symbol
_atom_site_fract_x
_atom_site_fract_y
_atom_site_fract_z
_atom_site_U_iso_or_equiv
_atom_site_adp_type
_atom_site_occupancy
_atom_site_site_symmetry_order
_atom_site_calc_flag
_atom_site_refinement_flags_posn
_atom_site_refinement_flags_adp
_atom_site_refinement_flags_occupancy
_atom_site_disorder_assembly
_atom_site_disorder_group
C1A C 1.1441(3) 0.3081(2) 0.23964(19) 0.0308(7) Uani 1 1 d . . . . .
C2A C 1.1138(3) 0.34172(19) 0.15757(19) 0.0279(7) Uani 1 1 d . . . . .
C3A C 1.0610(4) 0.2851(2) 0.08892(19) 0.0345(8) Uani 1 1 d . . . . .
C4A C 1.0335(4) 0.1907(2) 0.1050(2) 0.0384(8) Uani 1 1 d . . . . .
C5A C 1.0639(4) 0.1583(2) 0.1869(2) 0.0394(8) Uani 1 1 d . . . . .
H5A H 1.0462 0.0944 0.1971 0.047 Uiso 1 1 calc R U . . .
C6A C 1.1191(4) 0.2154(2) 0.2543(2) 0.0369(8) Uani 1 1 d . . . . .
H6A H 1.1397 0.1913 0.3102 0.044 Uiso 1 1 calc R U . . .
C7A C 1.0347(5) 0.3228(2) 0.0003(2) 0.0528(10) Uani 1 1 d . . . . .
H7A1 H 0.9127 0.3197 -0.0236 0.079 Uiso 1 1 calc R U . . .
H7A2 H 1.1010 0.2858 -0.0344 0.079 Uiso 1 1 calc R U . . .
H7A3 H 1.0734 0.3874 0.0013 0.079 Uiso 1 1 calc R U . . .
C8A C 0.9743(5) 0.1239(3) 0.0340(2) 0.0621(11) Uani 1 1 d . . . . .
H8A1 H 0.9560 0.0626 0.0575 0.093 Uiso 1 1 calc R U . . .
H8A2 H 1.0619 0.1194 -0.0029 0.093 Uiso 1 1 calc R U . . .
H8A3 H 0.8666 0.1462 0.0012 0.093 Uiso 1 1 calc R U . . .
C1B C 0.6326(4) 0.3808(2) 0.1312(2) 0.0371(8) Uani 1 1 d D . . . .
C2B C 0.6367(3) 0.3193(2) 0.1971(2) 0.0337(8) Uani 1 1 d . . . . .
C3B C 0.5990(4) 0.2261(2) 0.1842(2) 0.0411(8) Uani 1 1 d . . . . .
C4B C 0.5524(4) 0.1962(2) 0.1005(2) 0.0480(10) Uani 1 1 d . . . . .
C5B C 0.5519(4) 0.2595(3) 0.0352(2) 0.0546(10) Uani 1 1 d . . . . .
H5B H 0.5239 0.2385 -0.0216 0.066 Uiso 1 1 calc R U . . .
C6B C 0.5906(4) 0.3512(3) 0.0499(2) 0.0499(9) Uani 1 1 d . . . . .
H6B H 0.5882 0.3934 0.0041 0.060 Uiso 1 1 calc R U . . .
C7B C 0.6082(5) 0.1599(3) 0.2572(3) 0.0715(13) Uani 1 1 d . . . . .
H7B1 H 0.6787 0.1869 0.3071 0.107 Uiso 1 1 calc R U . . .
H7B2 H 0.6595 0.1014 0.2426 0.107 Uiso 1 1 calc R U . . .
H7B3 H 0.4923 0.1482 0.2694 0.107 Uiso 1 1 calc R U . . .
C8B C 0.5037(5) 0.0964(2) 0.0805(3) 0.0870(16) Uani 1 1 d . . . . .
H8B1 H 0.4676 0.0894 0.0194 0.131 Uiso 1 1 calc R U . . .
H8B2 H 0.4091 0.0787 0.1102 0.131 Uiso 1 1 calc R U . . .
H8B3 H 0.6028 0.0564 0.0991 0.131 Uiso 1 1 calc R U . . .
N1A N 1.1908(3) 0.3688(2) 0.31266(18) 0.0406(7) Uani 1 1 d . . . . .
N2A N 1.1402(3) 0.44083(17) 0.13973(17) 0.0379(7) Uani 1 1 d . . . . .
N2B N 0.6776(4) 0.3490(2) 0.28623(19) 0.0546(8) Uani 1 1 d . . . . .
O1A O 1.2353(3) 0.33283(18) 0.38171(15) 0.0578(7) Uani 1 1 d . . . . .
O2A O 1.1809(3) 0.45230(17) 0.30191(16) 0.0609(7) Uani 1 1 d . . . . .
O3A O 1.2848(3) 0.46599(15) 0.13367(16) 0.0557(7) Uani 1 1 d . . . . .
O4A O 1.0147(3) 0.49054(15) 0.12921(18) 0.0610(8) Uani 1 1 d . . . . .
O3B O 0.5581(3) 0.3687(2) 0.32266(17) 0.0725(9) Uani 1 1 d . . . . .
O4B O 0.8267(3) 0.3480(3) 0.31930(18) 0.1039(13) Uani 1 1 d . . . . .
N1B N 0.6641(8) 0.4803(3) 0.1517(5) 0.0497(14) Uani 0.83(2) 1 d D U P A 1
O1B O 0.6499(7) 0.5347(3) 0.0921(6) 0.0639(19) Uani 0.83(2) 1 d D U P A 1
O2B O 0.7031(10) 0.5029(5) 0.2252(5) 0.078(2) Uani 0.83(2) 1 d D U P A 1
N1Y N 0.662(3) 0.4820(11) 0.1213(19) 0.056(6) Uani 0.17(2) 1 d D U P A 2
O1Y O 0.680(4) 0.511(2) 0.052(2) 0.066(7) Uani 0.17(2) 1 d D U P A 2
O2Y O 0.668(4) 0.5262(15) 0.187(3) 0.064(6) Uani 0.17(2) 1 d D U P A 2

loop_
_atom_site_aniso_label
_atom_site_aniso_U_11
_atom_site_aniso_U_22
_atom_site_aniso_U_33
_atom_site_aniso_U_23
_atom_site_aniso_U_13
_atom_site_aniso_U_12
C1A 0.0221(15) 0.0374(18) 0.0322(19) -0.0047(15) 0.0023(13) 0.0026(13)
C2A 0.0232(15) 0.0272(16) 0.0341(19) 0.0046(14) 0.0065(13) 0.0035(13)
C3A 0.0335(17) 0.043(2) 0.0281(19) 0.0001(15) 0.0078(14) 0.0016(15)
C4A 0.0409(19) 0.0393(19) 0.037(2) -0.0096(16) 0.0142(15) -0.0025(15)
C5A 0.050(2) 0.0304(18) 0.041(2) -0.0006(16) 0.0153(16) 0.0023(15)
C6A 0.0381(18) 0.040(2) 0.034(2) 0.0080(15) 0.0078(15) 0.0055(15)
C7A 0.063(2) 0.063(2) 0.033(2) 0.0068(18) 0.0064(17) -0.005(2)
C8A 0.083(3) 0.058(2) 0.049(3) -0.0188(19) 0.022(2) -0.017(2)
C1B 0.0271(17) 0.0279(17) 0.055(2) -0.0027(17) 0.0029(15) 0.0047(14)
C2B 0.0196(15) 0.045(2) 0.0356(19) -0.0092(16) 0.0026(13) 0.0022(14)
C3B 0.0287(17) 0.039(2) 0.054(2) 0.0088(17) 0.0026(16) 0.0059(15)
C4B 0.0359(19) 0.0345(19) 0.068(3) -0.0134(19) -0.0102(18) 0.0053(16)
C5B 0.053(2) 0.066(3) 0.039(2) -0.015(2) -0.0106(18) 0.018(2)
C6B 0.047(2) 0.053(2) 0.048(2) 0.0103(19) 0.0008(17) 0.0140(18)
C7B 0.067(3) 0.064(3) 0.085(3) 0.035(2) 0.015(2) 0.003(2)
C8B 0.074(3) 0.038(2) 0.134(5) -0.023(2) -0.027(3) 0.002(2)
N1A 0.0284(15) 0.055(2) 0.0394(19) -0.0107(15) 0.0071(13) -0.0028(13)
N2A 0.0308(15) 0.0376(16) 0.0458(18) 0.0011(13) 0.0072(13) 0.0003(13)
N2B 0.0351(17) 0.081(2) 0.047(2) -0.0190(17) 0.0065(15) 0.0058(16)
O1A 0.0527(15) 0.0871(19) 0.0311(15) -0.0008(14) -0.0005(11) -0.0121(14)
O2A 0.0742(19) 0.0465(16) 0.0613(19) -0.0198(13) 0.0085(14) -0.0021(14)
O3A 0.0377(14) 0.0466(15) 0.088(2) -0.0056(13) 0.0254(13) -0.0095(11)
O4A 0.0366(14) 0.0418(14) 0.103(2) 0.0201(14) 0.0052(14) 0.0122(12)
O3B 0.0447(15) 0.114(2) 0.0640(19) -0.0308(17) 0.0259(13) 0.0034(15)
O4B 0.0351(16) 0.204(4) 0.066(2) -0.062(2) -0.0113(14) 0.027(2)
N1B 0.033(2) 0.043(3) 0.073(4) 0.009(3) 0.008(2) 0.001(2)
O1B 0.045(2) 0.042(2) 0.099(5) 0.019(3) -0.005(3) 0.002(2)
O2B 0.109(4) 0.049(3) 0.078(4) -0.019(3) 0.019(3) -0.021(3)
N1Y 0.038(10) 0.036(10) 0.092(13) 0.008(10) 0.003(11) 0.000(9)
O1Y 0.046(10) 0.039(11) 0.105(15) 0.029(10) -0.009(11) 0.001(8)
O2Y 0.061(10) 0.036(10) 0.098(14) -0.007(11) 0.025(11) 0.004(9)

loop_
_atom_type_symbol
_atom_type_description
_atom_type_scat_dispersion_real
_atom_type_scat_dispersion_imag
_atom_type_scat_source
C C 0.0033 0.0016 'International Tables Vol C Tables 4.2.6.8 and 6.1.1.4'
H H 0.0000 0.0000 'International Tables Vol C Tables 4.2.6.8 and 6.1.1.4'
N N 0.0061 0.0033 'International Tables Vol C Tables 4.2.6.8 and 6.1.1.4'
O O 0.0106 0.0060 'International Tables Vol C Tables 4.2.6.8 and 6.1.1.4'

loop_
_geom_angle_atom_site_label_1
_geom_angle_atom_site_label_2
_geom_angle_atom_site_label_3
_geom_angle
_geom_angle_site_symmetry_1
_geom_angle_site_symmetry_3
C6A C1A C2A 119.6(3) . .
C6A C1A N1A 118.1(3) . .
C2A C1A N1A 122.2(3) . .
C3A C2A C1A 122.3(3) . .
C3A C2A N2A 116.9(3) . .
C1A C2A N2A 120.9(3) . .
C2A C3A C4A 117.5(3) . .
C2A C3A C7A 121.2(3) . .
C4A C3A C7A 121.3(3) . .
C5A C4A C3A 119.6(3) . .
C5A C4A C8A 119.2(3) . .
C3A C4A C8A 121.3(3) . .
C6A C5A C4A 122.0(3) . .
C6A C5A H5A 119.0 . .
C4A C5A H5A 119.0 . .
C5A C6A C1A 119.0(3) . .
C5A C6A H6A 120.5 . .
C1A C6A H6A 120.5 . .
C3A C7A H7A1 109.5 . .
C3A C7A H7A2 109.5 . .
H7A1 C7A H7A2 109.5 . .
C3A C7A H7A3 109.5 . .
H7A1 C7A H7A3 109.5 . .
H7A2 C7A H7A3 109.5 . .
C4A C8A H8A1 109.5 . .
C4A C8A H8A2 109.5 . .
H8A1 C8A H8A2 109.5 . .
C4A C8A H8A3 109.5 . .
H8A1 C8A H8A3 109.5 . .
H8A2 C8A H8A3 109.5 . .
C6B C1B C2B 120.3(3) . .
C6B C1B N1B 121.5(4) . .
C2B C1B N1B 118.1(4) . .
C6B C1B N1Y 103.0(12) . .
C2B C1B N1Y 136.7(12) . .
C1B C2B C3B 122.2(3) . .
C1B C2B N2B 122.0(3) . .
C3B C2B N2B 115.8(3) . .
C2B C3B C4B 117.4(3) . .
C2B C3B C7B 121.2(3) . .
C4B C3B C7B 121.4(3) . .
C5B C4B C3B 119.2(3) . .
C5B C4B C8B 119.8(4) . .
C3B C4B C8B 121.0(4) . .
C6B C5B C4B 122.1(3) . .
C6B C5B H5B 118.9 . .
C4B C5B H5B 118.9 . .
C1B C6B C5B 118.8(3) . .
C1B C6B H6B 120.6 . .
C5B C6B H6B 120.6 . .
C3B C7B H7B1 109.5 . .
C3B C7B H7B2 109.5 . .
H7B1 C7B H7B2 109.5 . .
C3B C7B H7B3 109.5 . .
H7B1 C7B H7B3 109.5 . .
H7B2 C7B H7B3 109.5 . .
C4B C8B H8B1 109.5 . .
C4B C8B H8B2 109.5 . .
H8B1 C8B H8B2 109.5 . .
C4B C8B H8B3 109.5 . .
H8B1 C8B H8B3 109.5 . .
H8B2 C8B H8B3 109.5 . .
O2A N1A O1A 123.4(3) . .
O2A N1A C1A 118.5(3) . .
O1A N1A C1A 118.0(3) . .
O4A N2A O3A 124.7(3) . .
O4A N2A C2A 117.4(2) . .
O3A N2A C2A 117.8(3) . .
O4B N2B O3B 124.5(3) . .
O4B N2B C2B 117.9(3) . .
O3B N2B C2B 117.6(3) . .
O2B N1B O1B 124.1(5) . .
O2B N1B C1B 118.8(5) . .
O1B N1B C1B 117.0(5) . .
O1Y N1Y O2Y 127.6(18) . .
O1Y N1Y C1B 118.6(14) . .
O2Y N1Y C1B 113.8(13) . .

loop_
_geom_bond_atom_site_label_1
_geom_bond_atom_site_label_2
_geom_bond_distance
_geom_bond_site_symmetry_2
C1A C6A 1.377(4) .
C1A C2A 1.385(4) .
C1A N1A 1.460(4) .
C2A C3A 1.379(4) .
C2A N2A 1.479(4) .
C3A C4A 1.409(4) .
C3A C7A 1.502(4) .
C4A C5A 1.378(4) .
C4A C8A 1.507(4) .
C5A C6A 1.372(4) .
C5A H5A 0.9500 .
C6A H6A 0.9500 .
C7A H7A1 0.9800 .
C7A H7A2 0.9800 .
C7A H7A3 0.9800 .
C8A H8A1 0.9800 .
C8A H8A2 0.9800 .
C8A H8A3 0.9800 .
C1B C6B 1.360(5) .
C1B C2B 1.376(4) .
C1B N1B 1.485(5) .
C1B N1Y 1.491(16) .
C2B C3B 1.384(4) .
C2B N2B 1.476(4) .
C3B C4B 1.401(5) .
C3B C7B 1.502(5) .
C4B C5B 1.388(5) .
C4B C8B 1.510(4) .
C5B C6B 1.370(5) .
C5B H5B 0.9500 .
C6B H6B 0.9500 .
C7B H7B1 0.9800 .
C7B H7B2 0.9800 .
C7B H7B3 0.9800 .
C8B H8B1 0.9800 .
C8B H8B2 0.9800 .
C8B H8B3 0.9800 .
N1A O2A 1.217(3) .
N1A O1A 1.221(3) .
N2A O4A 1.213(3) .
N2A O3A 1.216(3) .
N2B O4B 1.212(3) .
N2B O3B 1.219(3) .
N1B O2B 1.212(6) .
N1B O1B 1.227(6) .
N1Y O1Y 1.215(14) .
N1Y O2Y 1.224(14) .
